data_7044560
loop_
_publ_author_name
'Ding, Qing-Rong'
'Liu, Jin-Xiu'
'Narayanam, Nagaraju'
'Zhang, Lei'
'Zhang, Jian'

_publ_section_title
;
 Construction of molecular rectangles with titanium--oxo clusters and
 rigid aromatic carboxylate ligands
;
_journal_name_full 'Dalton Trans.'
_journal_paper_doi 10.1039/C7DT03470A
_journal_year 2017
_chemical_formula_sum 'C120 H158 O44 Ti10'
_chemical_formula_weight 2783.45
_chemical_name_systematic
;
 ?
;
_space_group_crystal_system trigonal
_space_group_IT_number 148
_space_group_name_Hall '-R 3'
_space_group_name_H-M_alt 'R -3 :H'
_symmetry_space_group_name_Hall '-R 3'
_symmetry_space_group_name_H-M 'R -3 :H'
_atom_sites_solution_hydrogens geom
_audit_creation_method SHELXL-2014
_audit_update_record
;
2017-10-17 deposited with the CCDC.
2017-10-26 downloaded from the CCDC.
;
_cell_angle_alpha 90
_cell_angle_beta 90
_cell_angle_gamma 120
_cell_formula_units_Z 9
_cell_length_a 36.3512(11)
_cell_length_b 36.3512(11)
_cell_length_c 26.7591(10)
_cell_measurement_reflns_used 5200
_cell_measurement_temperature 293(2)
_cell_measurement_theta_max 72.7520
_cell_measurement_theta_min 4.8520
_cell_volume 30622.4(17)
_computing_cell_refinement 'Bruker FRAMBO'
_computing_data_collection 'Bruker FRAMBO'
_computing_data_reduction 'Bruker SAINT'
_computing_molecular_graphics 'Bruker SHELXTL'
_computing_publication_material 'Bruker SHELXTL'
_computing_structure_refinement 'SHELXL-2014 (Sheldrick, 2014)'
_computing_structure_solution 'Bruker SHELXTL'
_diffrn_ambient_temperature 293(2)
_diffrn_detector_area_resol_mean 10.3503
_diffrn_measured_fraction_theta_full 0.996
_diffrn_measured_fraction_theta_max 0.963
_diffrn_measurement_device_type 'SuperNova, Dual, Cu at zero, Atlas'
_diffrn_measurement_method '\w scans'
_diffrn_radiation_type CuK\a
_diffrn_radiation_wavelength 1.54178
_diffrn_reflns_av_R_equivalents 0.0309
_diffrn_reflns_av_unetI/netI 0.0429
_diffrn_reflns_Laue_measured_fraction_full 0.996
_diffrn_reflns_Laue_measured_fraction_max 0.963
_diffrn_reflns_limit_h_max 43
_diffrn_reflns_limit_h_min -17
_diffrn_reflns_limit_k_max 33
_diffrn_reflns_limit_k_min -41
_diffrn_reflns_limit_l_max 25
_diffrn_reflns_limit_l_min -32
_diffrn_reflns_number 21495
_diffrn_reflns_point_group_measured_fraction_full 0.996
_diffrn_reflns_point_group_measured_fraction_max 0.963
_diffrn_reflns_theta_full 67.679
_diffrn_reflns_theta_max 74.306
_diffrn_reflns_theta_min 3.589
_diffrn_source 'micro-focus sealed X-ray tube'
_exptl_absorpt_coefficient_mu 5.386
_exptl_absorpt_correction_T_max 1.00000
_exptl_absorpt_correction_T_min 0.54125
_exptl_absorpt_correction_type multi-scan
_exptl_absorpt_process_details
;
CrysAlisPro 1.171.38.43f (Rigaku Oxford Diffraction, 2015)
Empirical absorption correction using spherical harmonics,
 implemented in SCALE3 ABSPACK scaling algorithm.
;
_exptl_crystal_colour yellow
_exptl_crystal_density_diffrn 1.358
_exptl_crystal_density_method 'not measured'
_exptl_crystal_description polyhedron
_exptl_crystal_F_000 13050
_exptl_crystal_size_max 0.3
_exptl_crystal_size_mid 0.2
_exptl_crystal_size_min 0.1
_platon_squeeze_details
;
;
_refine_diff_density_max 1.025
_refine_diff_density_min -0.522
_refine_diff_density_rms 0.085
_refine_ls_extinction_method none
_refine_ls_goodness_of_fit_ref 1.006
_refine_ls_hydrogen_treatment constr
_refine_ls_matrix_type full
_refine_ls_number_parameters 784
_refine_ls_number_reflns 13397
_refine_ls_number_restraints 2
_refine_ls_restrained_S_all 1.011
_refine_ls_R_factor_all 0.1343
_refine_ls_R_factor_gt 0.1054
_refine_ls_shift/su_max 0.726
_refine_ls_shift/su_mean 0.017
_refine_ls_structure_factor_coef Fsqd
_refine_ls_weighting_details 'w=1/[\s^2^(Fo^2^)+(0.2800P)^2^] where P=(Fo^2^+2Fc^2^)/3'
_refine_ls_weighting_scheme calc
_refine_ls_wR_factor_gt 0.3356
_refine_ls_wR_factor_ref 0.3797
_reflns_Friedel_coverage 0.000
_reflns_number_gt 8249
_reflns_number_total 13397
_reflns_threshold_expression 'I > 2\s(I)'
_cod_data_source_file c7dt03470a2.cif
_cod_data_source_block b_CCDC1
_cod_original_cell_volume 30622(2)
_cod_database_code 7044560
_shelx_space_group_comment
;
The symmetry employed for this shelxl refinement is uniquely defined
by the following loop, which should always be used as a source of
symmetry information in preference to the above space-group names.
They are only intended as comments.
;
_oxdiff_exptl_absorpt_empirical_full_min 0.669
_oxdiff_exptl_absorpt_empirical_full_max 1.877
_oxdiff_exptl_absorpt_empirical_details
;
Empirical correction (ABSPACK) includes:
- Absorption correction using spherical harmonics
- Frame scaling
;
_shelxl_version_number 2014-3

loop_
_space_group_symop_operation_xyz
'x, y, z'
'-y, x-y, z'
'-x+y, -x, z'
'x+2/3, y+1/3, z+1/3'
'-y+2/3, x-y+1/3, z+1/3'
'-x+y+2/3, -x+1/3, z+1/3'
'x+1/3, y+2/3, z+2/3'
'-y+1/3, x-y+2/3, z+2/3'
'-x+y+1/3, -x+2/3, z+2/3'
'-x, -y, -z'
'y, -x+y, -z'
'x-y, x, -z'
'-x+2/3, -y+1/3, -z+1/3'
'y+2/3, -x+y+1/3, -z+1/3'
'x-y+2/3, x+1/3, -z+1/3'
'-x+1/3, -y+2/3, -z+2/3'
'y+1/3, -x+y+2/3, -z+2/3'
'x-y+1/3, x+2/3, -z+2/3'

loop_
_atom_site_label
_atom_site_type_symbol
_atom_site_fract_x
_atom_site_fract_y
_atom_site_fract_z
_atom_site_U_iso_or_equiv
_atom_site_adp_type
_atom_site_occupancy
_atom_site_site_symmetry_order
_atom_site_calc_flag
_atom_site_refinement_flags_posn
_atom_site_refinement_flags_adp
Ti1 Ti 0.56059(2) 0.09933(2) 0.66970(2) 0.09417(9) Uani 1 1 d . .
Ti2 Ti 0.56041(2) -0.00205(2) 0.69793(2) 0.09474(10) Uani 1 1 d . .
Ti3 Ti 0.58399(2) 0.06986(2) 0.76545(2) 0.10669(12) Uani 1 1 d . .
Ti4 Ti 0.47855(2) -0.08786(2) 0.74518(2) 0.12361(16) Uani 1 1 d . .
Ti5 Ti 0.64362(2) 0.19039(2) 0.62919(2) 0.11041(11) Uani 1 1 d . .
O6 O 0.56771(3) 0.08650(3) 0.59782(3) 0.0889(3) Uani 1 1 d . .
O4 O 0.63132(3) 0.13473(3) 0.66823(4) 0.0889(3) Uani 1 1 d . .
O12 O 0.56276(3) 0.05183(3) 0.69102(3) 0.0833(3) Uani 1 1 d . .
O9 O 0.64342(3) 0.10679(3) 0.73582(4) 0.0905(3) Uani 1 1 d . .
O14 O 0.51674(3) -0.02513(3) 0.63932(3) 0.0938(4) Uani 1 1 d . .
O15 O 0.58716(3) 0.02195(3) 0.75938(3) 0.0927(4) Uani 1 1 d . .
O3 O 0.69897(3) 0.19625(3) 0.62251(4) 0.1040(4) Uani 1 1 d . .
O17 O 0.52198(3) 0.03685(4) 0.78477(4) 0.1054(4) Uani 1 1 d . .
O10 O 0.56993(3) 0.11430(4) 0.73955(5) 0.1090(4) Uani 1 1 d . .
O22 O 0.46202(4) -0.08431(4) 0.67055(4) 0.1158(5) Uani 1 1 d . .
C10 C 0.70291(4) 0.15640(4) 0.69060(5) 0.0802(4) Uani 1 1 d . .
O19 O 0.50229(3) -0.02166(4) 0.74139(4) 0.1051(5) Uani 1 1 d . .
O5 O 0.62183(3) 0.14657(3) 0.56668(4) 0.1017(4) Uani 1 1 d . .
C8 C 0.76599(4) 0.20786(4) 0.64648(5) 0.0813(4) Uani 1 1 d . .
C9 C 0.72140(4) 0.18611(4) 0.65275(5) 0.0844(4) Uani 1 1 d . .
O8 O 0.50584(3) 0.08073(4) 0.66650(5) 0.1071(4) Uani 1 1 d . .
C6 C 0.72921(4) 0.14739(5) 0.72122(5) 0.0847(5) Uani 1 1 d . .
H6A H 0.7169 0.1275 0.7468 0.102 Uiso 1 1 calc R U
C33 C 0.53396(5) 0.06008(5) 0.50471(5) 0.0947(5) Uani 1 1 d . .
H33A H 0.5191 0.0443 0.5325 0.114 Uiso 1 1 calc R U
C28 C 0.57297(4) 0.09564(5) 0.51030(5) 0.0903(4) Uani 1 1 d . .
O13 O 0.60311(3) 0.00713(4) 0.66003(4) 0.1036(4) Uani 1 1 d . .
C5 C 0.77188(5) 0.16696(5) 0.71423(5) 0.0903(5) Uani 1 1 d . .
H5A H 0.7885 0.1601 0.7343 0.108 Uiso 1 1 calc R U
O20 O 0.42685(4) -0.08801(5) 0.76231(4) 0.1278(6) Uani 1 1 d . .
C11 C 0.65712(4) 0.13179(4) 0.69866(5) 0.0840(4) Uani 1 1 d . .
O16 O 0.53860(4) -0.06200(4) 0.71613(4) 0.1146(5) Uani 1 1 d . .
C4 C 0.79088(4) 0.19784(4) 0.67628(5) 0.0844(4) Uani 1 1 d . .
O11 O 0.60007(4) 0.08688(5) 0.82740(4) 0.1339(6) Uani 1 1 d . .
O7 O 0.58074(3) 0.15932(3) 0.64630(5) 0.1127(4) Uani 1 1 d . .
C31 C 0.53829(5) 0.07117(5) 0.41564(6) 0.0933(5) Uani 1 1 d . .
C27 C 0.58923(4) 0.11113(5) 0.56251(6) 0.0923(5) Uani 1 1 d . .
C32 C 0.51645(5) 0.04753(5) 0.45692(5) 0.0989(6) Uani 1 1 d . .
H32A H 0.4901 0.0232 0.4530 0.119 Uiso 1 1 calc R U
O23 O 0.49676(5) -0.08318(5) 0.80733(5) 0.1312(6) Uani 1 1 d . .
C2 C 0.85397(5) 0.24799(5) 0.63019(7) 0.1056(6) Uani 1 1 d . .
H2A H 0.8830 0.2608 0.6244 0.127 Uiso 1 1 calc R U
O21 O 0.45670(6) -0.14309(5) 0.73474(5) 0.1574(6) Uani 1 1 d . U
C49 C 0.49534(5) 0.00096(6) 0.77455(6) 0.1058(7) Uani 1 1 d . .
C3AA C 0.48193(5) -0.05885(5) 0.63550(6) 0.0955(6) Uani 1 1 d . .
C29 C 0.59446(5) 0.11848(5) 0.46910(6) 0.1020(6) Uani 1 1 d . .
H29A H 0.6210 0.1427 0.4729 0.122 Uiso 1 1 calc R U
C60 C 0.45240(6) -0.01824(7) 0.79612(6) 0.1173(8) Uani 1 1 d . .
C48 C 0.51935(6) -0.04123(6) 0.87971(6) 0.1076(7) Uani 1 1 d . .
H48A H 0.5047 -0.0293 0.8623 0.161 Uiso 1 1 calc R U
H48B H 0.5053 -0.0531 0.9108 0.161 Uiso 1 1 calc R U
H48C H 0.5481 -0.0194 0.8861 0.161 Uiso 1 1 calc R U
C3 C 0.83549(5) 0.21830(5) 0.66684(6) 0.0999(6) Uani 1 1 d . .
H3A H 0.8523 0.2112 0.6862 0.120 Uiso 1 1 calc R U
C1 C 0.82858(6) 0.25925(5) 0.60081(7) 0.1054(7) Uani 1 1 d . .
H1A H 0.8410 0.2798 0.5760 0.127 Uiso 1 1 calc R U
C7 C 0.78631(5) 0.24009(4) 0.60901(6) 0.0920(5) Uani 1 1 d . .
H7A H 0.7700 0.2480 0.5899 0.110 Uiso 1 1 calc R U
O2 O 0.65753(4) 0.22214(4) 0.68362(7) 0.1335(6) Uani 1 1 d . .
C59 C 0.44394(6) 0.00936(8) 0.82558(6) 0.1276(9) Uani 1 1 d . .
H59A H 0.4653 0.0373 0.8308 0.153 Uiso 1 1 calc R U
O1 O 0.65026(5) 0.22940(4) 0.58353(7) 0.1492(6) Uani 1 1 d . .
C30 C 0.57722(5) 0.10604(6) 0.42176(6) 0.1037(6) Uani 1 1 d . .
H30A H 0.5924 0.1217 0.3940 0.124 Uiso 1 1 calc R U
C58 C 0.40421(6) -0.00497(8) 0.84652(7) 0.1320(9) Uani 1 1 d . .
H58A H 0.3991 0.0131 0.8661 0.158 Uiso 1 1 calc R U
C52 C 0.37842(6) -0.07677(8) 0.80874(6) 0.1324(9) Uani 1 1 d . .
C54 C 0.30651(8) -0.13190(11) 0.82018(8) 0.1717(15) Uani 1 1 d . .
H54A H 0.2847 -0.1594 0.8135 0.206 Uiso 1 1 calc R U
C51 C 0.42157(6) -0.06106(7) 0.78762(6) 0.1219(9) Uani 1 1 d . .
C19 C 0.53597(6) 0.16492(7) 0.58273(9) 0.1401(8) Uani 1 1 d . .
H19A H 0.5388 0.1416 0.5704 0.210 Uiso 1 1 calc R U
H19B H 0.5066 0.1574 0.5820 0.210 Uiso 1 1 calc R U
H19C H 0.5522 0.1894 0.5621 0.210 Uiso 1 1 calc R U
C34 C 0.60337(9) 0.07954(9) 0.87939(8) 0.1466(12) Uani 1 1 d . .
H34A H 0.5751 0.0590 0.8919 0.176 Uiso 1 1 calc R U
C24 C 0.46241(7) 0.05558(9) 0.67998(11) 0.1476(11) Uani 1 1 d . .
H24A H 0.4615 0.0536 0.7165 0.177 Uiso 1 1 calc R U
C55 C 0.30044(8) -0.10471(13) 0.84890(10) 0.199(2) Uani 1 1 d . .
H55A H 0.2737 -0.1149 0.8629 0.239 Uiso 1 1 calc R U
C56 C 0.33070(7) -0.06314(13) 0.85906(9) 0.1820(17) Uani 1 1 d . .
H56A H 0.3244 -0.0461 0.8792 0.218 Uiso 1 1 calc R U
C36 C 0.61878(8) 0.12397(8) 0.90640(8) 0.1506(12) Uani 1 1 d . .
H36A H 0.6216 0.1210 0.9416 0.226 Uiso 1 1 calc R U
H36B H 0.6457 0.1448 0.8930 0.226 Uiso 1 1 calc R U
H36C H 0.5983 0.1329 0.9009 0.226 Uiso 1 1 calc R U
C57 C 0.37145(6) -0.04727(9) 0.83798(7) 0.1400(11) Uani 1 1 d . .
C18 C 0.55174(6) 0.17454(6) 0.63411(9) 0.1506(7) Uani 1 1 d D .
C47 C 0.53676(9) -0.09539(7) 0.86339(9) 0.1658(11) Uani 1 1 d . .
H47A H 0.5516 -0.0844 0.8944 0.249 Uiso 1 1 calc R U
H47B H 0.5152 -0.1246 0.8677 0.249 Uiso 1 1 calc R U
H47C H 0.5564 -0.0934 0.8382 0.249 Uiso 1 1 calc R U
C53 C 0.34747(7) -0.11618(9) 0.80129(7) 0.1464(11) Uani 1 1 d . .
H53A H 0.3533 -0.1343 0.7826 0.176 Uiso 1 1 calc R U
C25 C 0.44591(7) 0.01382(8) 0.66178(11) 0.1481(11) Uani 1 1 d . .
H25A H 0.4166 -0.0029 0.6711 0.222 Uiso 1 1 calc R U
H25B H 0.4484 0.0145 0.6260 0.222 Uiso 1 1 calc R U
H25C H 0.4616 0.0015 0.6759 0.222 Uiso 1 1 calc R U
C40 C 0.55823(9) -0.08892(8) 0.71186(10) 0.1634(11) Uani 1 1 d . .
H40A H 0.5405 -0.1138 0.7327 0.196 Uiso 1 1 calc R U
C37 C 0.63776(7) 0.03303(9) 0.62617(9) 0.1520(10) Uani 1 1 d . .
H37A H 0.6378 0.0597 0.6209 0.182 Uiso 1 1 calc R U
C14 C 0.71731(10) 0.26503(10) 0.73571(11) 0.1850(15) Uani 1 1 d . .
H14A H 0.7227 0.2423 0.7286 0.277 Uiso 1 1 calc R U
H14B H 0.7413 0.2915 0.7256 0.277 Uiso 1 1 calc R U
H14C H 0.7127 0.2658 0.7709 0.277 Uiso 1 1 calc R U
C41 C 0.54796(10) -0.10587(8) 0.65695(10) 0.1818(13) Uani 1 1 d . .
H41A H 0.5182 -0.1174 0.6506 0.273 Uiso 1 1 calc R U
H41B H 0.5641 -0.0830 0.6341 0.273 Uiso 1 1 calc R U
H41C H 0.5553 -0.1276 0.6524 0.273 Uiso 1 1 calc R U
C22 C 0.53019(9) 0.12514(9) 0.80652(11) 0.1689(11) Uani 1 1 d . .
H22A H 0.5282 0.1465 0.8254 0.253 Uiso 1 1 calc R U
H22B H 0.5040 0.1079 0.7891 0.253 Uiso 1 1 calc R U
H22C H 0.5356 0.1076 0.8287 0.253 Uiso 1 1 calc R U
C26 C 0.43847(7) 0.07703(8) 0.66596(13) 0.1851(13) Uani 1 1 d . .
H26A H 0.4092 0.0595 0.6754 0.278 Uiso 1 1 calc R U
H26B H 0.4503 0.1038 0.6829 0.278 Uiso 1 1 calc R U
H26C H 0.4403 0.0816 0.6305 0.278 Uiso 1 1 calc R U
C42 C 0.59845(8) -0.06990(8) 0.73441(11) 0.1892(10) Uani 1 1 d . .
H42A H 0.6102 -0.0882 0.7309 0.284 Uiso 1 1 calc R U
H42B H 0.6168 -0.0432 0.7185 0.284 Uiso 1 1 calc R U
H42C H 0.5958 -0.0653 0.7692 0.284 Uiso 1 1 calc R U
C39 C 0.67876(7) 0.04351(9) 0.6523(2) 0.241(3) Uani 1 1 d . .
H39A H 0.6808 0.0580 0.6832 0.362 Uiso 1 1 calc R U
H39B H 0.6791 0.0177 0.6592 0.362 Uiso 1 1 calc R U
H39C H 0.7024 0.0615 0.6313 0.362 Uiso 1 1 calc R U
C35 C 0.63242(8) 0.05997(9) 0.88384(12) 0.1610(12) Uani 1 1 d . .
H35A H 0.6352 0.0547 0.9184 0.242 Uiso 1 1 calc R U
H35B H 0.6201 0.0337 0.8656 0.242 Uiso 1 1 calc R U
H35C H 0.6599 0.0793 0.8703 0.242 Uiso 1 1 calc R U
C23 C 0.61230(13) 0.17818(10) 0.78753(16) 0.260(2) Uani 1 1 d . .
H23A H 0.6116 0.2002 0.8066 0.391 Uiso 1 1 calc R U
H23B H 0.6220 0.1632 0.8084 0.391 Uiso 1 1 calc R U
H23C H 0.6313 0.1906 0.7598 0.391 Uiso 1 1 calc R U
C21 C 0.56720(9) 0.14684(9) 0.76797(11) 0.1814(11) Uani 1 1 d . .
H21A H 0.5595 0.1626 0.7444 0.218 Uiso 1 1 calc R U
C46 C 0.51944(10) -0.07367(10) 0.84993(11) 0.2159(13) Uani 1 1 d . .
C20 C 0.55295(8) 0.20404(8) 0.66278(15) 0.4382(12) Uani 1 1 d D .
H20A H 0.5326 0.2116 0.6513 0.657 Uiso 1 1 calc R U
H20B H 0.5463 0.1937 0.6965 0.657 Uiso 1 1 calc R U
H20C H 0.5809 0.2286 0.6617 0.657 Uiso 1 1 calc R U
C38 C 0.62835(13) 0.01119(13) 0.57904(11) 0.338(2) Uani 1 1 d . .
H38A H 0.6508 0.0276 0.5557 0.507 Uiso 1 1 calc R U
H38B H 0.6260 -0.0161 0.5836 0.507 Uiso 1 1 calc R U
H38C H 0.6020 0.0075 0.5663 0.507 Uiso 1 1 calc R U
C12 C 0.67915(14) 0.25815(11) 0.7080(2) 0.374(2) Uani 1 1 d . .
C15 C 0.66311(11) 0.24306(11) 0.53377(13) 0.2656(15) Uani 1 1 d . .
C16 C 0.63733(13) 0.24975(16) 0.50321(19) 0.312(2) Uani 1 1 d . .
H16A H 0.6086 0.2339 0.5152 0.468 Uiso 1 1 calc R U
H16B H 0.6463 0.2795 0.5028 0.468 Uiso 1 1 calc R U
H16C H 0.6388 0.2406 0.4700 0.468 Uiso 1 1 calc R U
C43 C 0.4258(2) -0.17676(12) 0.70113(15) 0.3866(11) Uani 1 1 d . U
H43A H 0.4273 -0.1700 0.6655 0.464 Uiso 1 1 calc R U
C45 C 0.4401(2) -0.2141(2) 0.7190(4) 0.435(6) Uani 1 1 d . .
H45A H 0.4232 -0.2400 0.7010 0.652 Uiso 1 1 calc R U
H45B H 0.4696 -0.2033 0.7117 0.652 Uiso 1 1 calc R U
H45C H 0.4353 -0.2194 0.7542 0.652 Uiso 1 1 calc R U
C44 C 0.37484(18) -0.19224(16) 0.7341(3) 0.576(4) Uani 1 1 d . .
H44A H 0.3517 -0.2144 0.7157 0.864 Uiso 1 1 calc R U
H44B H 0.3757 -0.2022 0.7670 0.864 Uiso 1 1 calc R U
H44C H 0.3710 -0.1680 0.7364 0.864 Uiso 1 1 calc R U
C17 C 0.70758(18) 0.2618(2) 0.5267(2) 0.406(4) Uani 1 1 d . .
H17A H 0.7193 0.2526 0.5527 0.609 Uiso 1 1 calc R U
H17B H 0.7130 0.2534 0.4948 0.609 Uiso 1 1 calc R U
H17C H 0.7205 0.2922 0.5277 0.609 Uiso 1 1 calc R U
C13 C 0.6706(2) 0.28635(16) 0.7156(5) 0.683(8) Uani 1 1 d . .
H13A H 0.6930 0.3087 0.7347 1.025 Uiso 1 1 calc R U
H13B H 0.6678 0.2975 0.6842 1.025 Uiso 1 1 calc R U
H13C H 0.6444 0.2749 0.7337 1.025 Uiso 1 1 calc R U

loop_
_atom_site_aniso_label
_atom_site_aniso_U_11
_atom_site_aniso_U_22
_atom_site_aniso_U_33
_atom_site_aniso_U_23
_atom_site_aniso_U_13
_atom_site_aniso_U_12
Ti1 0.08191(10) 0.12492(14) 0.08640(13) -0.01592(11) -0.00890(10) 0.05975(8)
Ti2 0.09302(12) 0.11639(15) 0.07166(12) -0.00454(11) 0.00491(10) 0.04999(10)
Ti3 0.08463(12) 0.1513(2) 0.07223(12) -0.01916(13) 0.00245(10) 0.05003(11)
Ti4 0.1368(2) 0.1236(2) 0.07283(13) 0.00919(14) -0.01213(15) 0.03697(18)
Ti5 0.10566(13) 0.10210(13) 0.1334(2) 0.00106(14) -0.02780(13) 0.05942(9)
O6 0.0966(4) 0.1096(4) 0.0745(4) -0.0013(4) -0.0085(4) 0.0619(3)
O4 0.0910(4) 0.1044(4) 0.0824(5) -0.0031(4) -0.0090(4) 0.0572(3)
O12 0.0755(3) 0.1084(5) 0.0683(4) -0.0079(4) -0.0001(3) 0.0476(3)
O9 0.0783(4) 0.1147(5) 0.0761(5) 0.0036(4) 0.0006(4) 0.0463(3)
O14 0.1033(5) 0.1061(5) 0.0669(4) -0.0004(4) 0.0041(4) 0.0485(4)
O15 0.0851(4) 0.1221(6) 0.0670(4) 0.0007(4) 0.0003(4) 0.0489(4)
O3 0.1021(5) 0.1052(5) 0.1059(6) 0.0167(5) -0.0148(5) 0.0527(3)
O17 0.0815(4) 0.1382(7) 0.0842(5) -0.0138(5) 0.0109(4) 0.0458(4)
O10 0.1018(5) 0.1370(6) 0.0986(6) -0.0293(5) -0.0063(5) 0.0675(4)
O22 0.1220(7) 0.1279(7) 0.0708(5) 0.0106(5) -0.0114(5) 0.0425(6)
C10 0.0826(6) 0.0865(6) 0.0686(5) -0.0144(5) -0.0096(5) 0.0400(4)
O19 0.0913(5) 0.1316(7) 0.0730(5) 0.0030(5) 0.0063(4) 0.0411(5)
O5 0.0979(5) 0.1175(5) 0.0938(5) 0.0095(5) -0.0185(4) 0.0570(3)
C8 0.0900(6) 0.0743(5) 0.0758(6) -0.0087(5) -0.0004(5) 0.0381(4)
C9 0.1014(6) 0.0836(5) 0.0735(6) -0.0110(5) -0.0137(5) 0.0503(4)
O8 0.0810(4) 0.1385(6) 0.1143(7) -0.0256(5) -0.0110(4) 0.0642(3)
C6 0.0821(6) 0.0940(7) 0.0719(6) 0.0009(5) -0.0034(5) 0.0395(5)
C33 0.1056(7) 0.1186(7) 0.0715(6) -0.0021(6) -0.0031(6) 0.0648(5)
C28 0.0943(5) 0.1188(6) 0.0784(7) 0.0022(6) -0.0098(5) 0.0686(4)
O13 0.1036(5) 0.1367(6) 0.0852(5) -0.0058(5) 0.0069(4) 0.0710(3)
C5 0.0871(6) 0.1083(8) 0.0736(6) -0.0008(6) -0.0054(5) 0.0473(5)
O20 0.1090(7) 0.1463(10) 0.0824(6) 0.0167(6) -0.0032(6) 0.0296(7)
C11 0.0905(6) 0.1007(6) 0.0694(6) -0.0062(5) -0.0053(5) 0.0542(4)
O16 0.1484(7) 0.1198(6) 0.0820(5) -0.0065(5) -0.0214(5) 0.0719(4)
C4 0.0852(6) 0.0892(6) 0.0775(6) -0.0120(5) -0.0103(5) 0.0426(4)
O11 0.0982(6) 0.1934(11) 0.0734(5) -0.0277(6) -0.0002(5) 0.0454(7)
O7 0.1034(4) 0.1222(5) 0.1389(8) -0.0217(6) -0.0299(5) 0.0762(3)
C31 0.0986(6) 0.1144(7) 0.0779(7) 0.0069(6) 0.0042(6) 0.0615(5)
C27 0.0907(5) 0.1174(7) 0.0826(7) 0.0009(6) -0.0148(5) 0.0624(4)
C32 0.1142(8) 0.1141(8) 0.0651(6) 0.0021(6) -0.0007(6) 0.0546(6)
O23 0.1312(8) 0.1551(10) 0.0767(6) 0.0064(6) -0.0099(6) 0.0486(7)
C2 0.0906(8) 0.0970(8) 0.1178(11) 0.0008(8) 0.0107(8) 0.0383(6)
O21 0.1951(11) 0.1366(7) 0.1022(5) 0.0197(4) -0.0276(5) 0.0542(6)
C49 0.0870(7) 0.1504(11) 0.0705(6) 0.0135(7) 0.0099(6) 0.0521(6)
C3AA 0.0980(7) 0.1048(8) 0.0772(7) 0.0015(6) 0.0013(6) 0.0459(6)
C29 0.0970(7) 0.1197(8) 0.0882(8) 0.0171(7) -0.0061(6) 0.0534(5)
C60 0.1018(8) 0.1763(14) 0.0659(7) 0.0082(8) 0.0005(6) 0.0635(8)
C48 0.1047(9) 0.1212(10) 0.0824(8) 0.0131(7) -0.0014(7) 0.0456(7)
C3 0.0928(7) 0.1102(8) 0.0913(8) -0.0081(7) -0.0003(7) 0.0468(6)
C1 0.1106(9) 0.0820(7) 0.1046(9) 0.0023(7) 0.0197(8) 0.0338(6)
C7 0.1070(8) 0.0800(6) 0.0845(7) 0.0005(6) 0.0038(6) 0.0432(5)
O2 0.1171(6) 0.0968(5) 0.1913(13) -0.0272(7) -0.0412(7) 0.0569(4)
C59 0.0981(9) 0.1935(17) 0.0769(8) 0.0032(10) 0.0075(7) 0.0622(9)
O1 0.1295(7) 0.1200(7) 0.1984(14) 0.0277(8) -0.0303(8) 0.0625(5)
C30 0.0927(7) 0.1332(10) 0.0777(7) 0.0218(7) 0.0035(6) 0.0508(6)
C58 0.0961(8) 0.2028(17) 0.0899(9) 0.0093(11) 0.0070(8) 0.0692(8)
C52 0.0907(9) 0.1987(17) 0.0673(6) 0.0310(8) -0.0029(6) 0.0420(10)
C54 0.1212(14) 0.258(3) 0.0956(11) 0.0439(14) 0.0067(11) 0.0645(15)
C51 0.1065(10) 0.1618(15) 0.0679(7) 0.0080(9) -0.0079(7) 0.0450(9)
C19 0.1461(9) 0.1758(11) 0.1365(15) -0.0004(11) -0.0283(10) 0.1091(6)
C34 0.1590(16) 0.1774(18) 0.0897(10) -0.0088(11) -0.0044(11) 0.0739(12)
C24 0.1116(11) 0.1989(19) 0.1273(15) -0.0005(15) 0.0065(11) 0.0739(10)
C55 0.0899(12) 0.295(4) 0.1192(15) 0.035(2) 0.0020(12) 0.0264(19)
C56 0.0938(11) 0.292(3) 0.1039(12) 0.0246(18) 0.0103(10) 0.0544(15)
C36 0.1499(16) 0.1776(18) 0.0961(10) -0.0310(11) -0.0067(11) 0.0608(13)
C57 0.0988(9) 0.218(2) 0.0853(9) 0.0108(11) -0.0090(8) 0.0660(10)
C18 0.1805(8) 0.1910(9) 0.1528(15) -0.0467(10) -0.0617(9) 0.1471(5)
C47 0.2685(18) 0.1708(11) 0.1107(13) -0.0205(11) -0.0316(13) 0.1493(9)
C53 0.0993(11) 0.1882(19) 0.0908(9) 0.0379(10) -0.0082(8) 0.0262(12)
C25 0.1264(11) 0.1848(16) 0.1453(18) -0.0008(15) 0.0087(12) 0.0869(9)
C40 0.2052(17) 0.1617(13) 0.1484(16) -0.0561(12) -0.0515(14) 0.1105(10)
C37 0.1181(10) 0.1556(15) 0.1558(15) -0.0201(12) 0.0507(9) 0.0486(9)
C14 0.227(2) 0.1628(19) 0.1489(17) -0.0262(16) -0.0725(15) 0.0852(16)
C41 0.293(2) 0.1501(12) 0.1334(17) -0.0034(13) 0.0255(17) 0.1338(11)
C22 0.2053(15) 0.2064(16) 0.1354(16) -0.0205(14) 0.0115(14) 0.1332(10)
C26 0.1261(9) 0.2217(15) 0.248(3) -0.0535(17) -0.0048(13) 0.1175(7)
C42 0.2836(14) 0.2798(14) 0.1156(15) 0.0054(12) -0.0155(12) 0.2244(8)
C39 0.0913(10) 0.1329(15) 0.502(7) 0.014(3) 0.025(2) 0.0576(9)
C35 0.1613(14) 0.1802(16) 0.163(2) -0.0303(16) -0.0248(15) 0.1015(10)
C23 0.251(4) 0.188(2) 0.294(3) -0.1461(17) -0.060(3) 0.072(2)
C21 0.2375(16) 0.2304(15) 0.1402(17) -0.0270(13) 0.0138(13) 0.1648(9)
C46 0.3152(18) 0.3175(19) 0.1303(13) -0.0955(13) -0.0993(13) 0.2445(11)
C20 0.6576(12) 0.6808(13) 0.375(3) -0.3629(17) -0.3661(16) 0.6340(7)
C38 0.353(3) 0.206(3) 0.1958(14) -0.0733(16) 0.1866(13) -0.055(2)
C12 0.436(3) 0.2009(19) 0.552(4) -0.194(2) -0.370(2) 0.2093(16)
C15 0.195(2) 0.271(2) 0.270(2) 0.1578(12) -0.0534(14) 0.0701(14)
C16 0.279(2) 0.511(4) 0.248(4) 0.110(3) -0.007(2) 0.2741(17)
C43 0.6994(19) 0.1296(10) 0.2043(7) -0.0497(5) -0.2189(6) 0.1123(8)
C45 0.341(8) 0.201(5) 0.604(13) -0.076(7) -0.086(9) 0.017(5)
C44 0.359(4) 0.179(3) 1.002(11) 0.150(4) -0.400(4) -0.006(3)
C17 0.193(4) 0.470(7) 0.402(6) 0.244(4) -0.011(5) 0.052(5)
C13 0.429(5) 0.275(3) 1.46(2) -0.400(6) -0.400(9) 0.259(2)

loop_
_atom_type_symbol
_atom_type_description
_atom_type_scat_dispersion_real
_atom_type_scat_dispersion_imag
_atom_type_scat_source
C C 0.0181 0.0091 'International Tables Vol C Tables 4.2.6.8 and 6.1.1.4'
H H 0.0000 0.0000 'International Tables Vol C Tables 4.2.6.8 and 6.1.1.4'
O O 0.0492 0.0322 'International Tables Vol C Tables 4.2.6.8 and 6.1.1.4'
Ti Ti 0.2191 1.8069 'International Tables Vol C Tables 4.2.6.8 and 6.1.1.4'

loop_
_geom_angle_atom_site_label_1
_geom_angle_atom_site_label_2
_geom_angle_atom_site_label_3
_geom_angle
_geom_angle_site_symmetry_3
O8 Ti1 O12 102.94(5) .
O8 Ti1 O10 99.31(6) .
O12 Ti1 O10 83.19(5) .
O8 Ti1 O7 97.46(6) .
O12 Ti1 O7 159.57(4) .
O10 Ti1 O7 94.49(6) .
O8 Ti1 O6 96.64(5) .
O12 Ti1 O6 90.45(5) .
O10 Ti1 O6 163.79(5) .
O7 Ti1 O6 86.27(5) .
O8 Ti1 O4 168.82(6) .
O12 Ti1 O4 88.23(4) .
O10 Ti1 O4 82.22(4) .
O7 Ti1 O4 71.36(5) .
O6 Ti1 O4 82.69(4) .
O8 Ti1 Ti3 111.50(4) .
O12 Ti1 Ti3 42.97(3) .
O10 Ti1 Ti3 41.08(5) .
O7 Ti1 Ti3 128.57(4) .
O6 Ti1 Ti3 128.69(4) .
O4 Ti1 Ti3 76.95(3) .
O8 Ti1 Ti5 130.69(5) .
O12 Ti1 Ti5 125.53(3) .
O10 Ti1 Ti5 95.18(3) .
O7 Ti1 Ti5 34.25(4) .
O6 Ti1 Ti5 76.40(2) .
O4 Ti1 Ti5 38.27(3) .
Ti3 Ti1 Ti5 110.239(11) .
O13 Ti2 O15 102.41(5) .
O13 Ti2 O12 99.62(5) .
O15 Ti2 O12 82.13(5) .
O13 Ti2 O16 100.55(6) .
O15 Ti2 O16 97.19(5) .
O12 Ti2 O16 159.47(5) .
O13 Ti2 O14 93.76(5) .
O15 Ti2 O14 162.45(6) .
O12 Ti2 O14 88.55(5) .
O16 Ti2 O14 86.36(5) .
O13 Ti2 O19 172.73(5) .
O15 Ti2 O19 83.01(4) .
O12 Ti2 O19 85.83(5) .
O16 Ti2 O19 73.76(6) .
O14 Ti2 O19 81.51(4) .
O13 Ti2 Ti3 110.67(4) .
O15 Ti2 Ti3 36.63(4) .
O12 Ti2 Ti3 46.20(3) .
O16 Ti2 Ti3 127.60(4) .
O14 Ti2 Ti3 130.28(4) .
O19 Ti2 Ti3 76.57(3) .
O13 Ti2 Ti4 134.44(5) .
O15 Ti2 Ti4 96.64(3) .
O12 Ti2 Ti4 123.94(3) .
O16 Ti2 Ti4 35.58(5) .
O14 Ti2 Ti4 76.27(3) .
O19 Ti2 Ti4 39.09(4) .
Ti3 Ti2 Ti4 109.272(12) .
O11 Ti3 O15 104.62(8) .
O11 Ti3 O17 92.49(5) .
O15 Ti3 O17 92.32(5) .
O11 Ti3 O10 102.21(8) .
O15 Ti3 O10 153.12(5) .
O17 Ti3 O10 84.87(5) .
O11 Ti3 O9 94.47(5) .
O15 Ti3 O9 92.42(5) .
O17 Ti3 O9 170.33(5) .
O10 Ti3 O9 87.10(5) .
O11 Ti3 O12 176.31(8) .
O15 Ti3 O12 78.84(5) .
O17 Ti3 O12 86.06(4) .
O10 Ti3 O12 74.30(5) .
O9 Ti3 O12 86.59(3) .
O11 Ti3 Ti2 142.19(7) .
O15 Ti3 Ti2 38.49(3) .
O17 Ti3 Ti2 83.47(4) .
O10 Ti3 Ti2 114.75(3) .
O9 Ti3 Ti2 95.06(3) .
O12 Ti3 Ti2 41.02(3) .
O11 Ti3 Ti1 140.02(7) .
O15 Ti3 Ti1 115.15(3) .
O17 Ti3 Ti1 89.96(4) .
O10 Ti3 Ti1 38.33(3) .
O9 Ti3 Ti1 80.39(3) .
O12 Ti3 Ti1 36.70(3) .
Ti2 Ti3 Ti1 77.724(11) .
O23 Ti4 O21 101.04(8) .
O23 Ti4 O20 95.39(7) .
O21 Ti4 O20 98.61(9) .
O23 Ti4 O16 92.93(6) .
O21 Ti4 O16 103.36(9) .
O20 Ti4 O16 154.53(7) .
O23 Ti4 O22 172.14(7) .
O21 Ti4 O22 86.57(7) .
O20 Ti4 O22 85.32(6) .
O16 Ti4 O22 83.31(5) .
O23 Ti4 O19 90.88(6) .
O21 Ti4 O19 167.96(6) .
O20 Ti4 O19 81.81(6) .
O16 Ti4 O19 74.01(6) .
O22 Ti4 O19 81.46(5) .
O23 Ti4 Ti2 98.75(4) .
O21 Ti4 Ti2 133.73(7) .
O20 Ti4 Ti2 120.63(5) .
O16 Ti4 Ti2 34.04(4) .
O22 Ti4 Ti2 74.29(3) .
O19 Ti4 Ti2 40.89(4) .
O2 Ti5 O1 99.40(8) .
O2 Ti5 O3 93.58(6) .
O1 Ti5 O3 97.43(7) .
O2 Ti5 O7 93.00(6) .
O1 Ti5 O7 105.19(7) .
O3 Ti5 O7 155.04(6) .
O2 Ti5 O4 94.15(6) .
O1 Ti5 O4 166.44(7) .
O3 Ti5 O4 82.01(5) .
O7 Ti5 O4 73.52(5) .
O2 Ti5 O5 174.49(5) .
O1 Ti5 O5 84.88(7) .
O3 Ti5 O5 89.28(5) .
O7 Ti5 O5 82.48(5) .
O4 Ti5 O5 81.58(4) .
O2 Ti5 Ti1 101.57(4) .
O1 Ti5 Ti1 134.35(5) .
O3 Ti5 Ti1 120.99(4) .
O7 Ti5 Ti1 34.06(4) .
O4 Ti5 Ti1 40.66(3) .
O5 Ti5 Ti1 72.93(3) .
C27 O6 Ti1 130.55(10) .
C11 O4 Ti5 125.28(7) .
C11 O4 Ti1 128.31(8) .
Ti5 O4 Ti1 101.07(5) .
Ti1 O12 Ti2 166.89(5) .
Ti1 O12 Ti3 100.33(5) .
Ti2 O12 Ti3 92.78(4) .
C11 O9 Ti3 132.85(10) .
C3AA O14 Ti2 130.50(10) .
Ti3 O15 Ti2 104.89(6) .
C9 O3 Ti5 131.89(10) .
C49 O17 Ti3 129.73(14) .
C21 O10 Ti1 131.58(16) .
C21 O10 Ti3 127.80(15) .
Ti1 O10 Ti3 100.60(6) .
C3AA O22 Ti4 132.30(10) .
C9 C10 C6 118.89(12) .
C9 C10 C11 123.10(14) .
C6 C10 C11 117.90(12) .
C49 O19 Ti4 125.57(10) .
C49 O19 Ti2 127.46(9) .
Ti4 O19 Ti2 100.01(7) .
C27 O5 Ti5 129.68(10) .
C4 C8 C9 120.12(12) .
C4 C8 C7 118.69(13) .
C9 C8 C7 121.18(15) .
O3 C9 C10 122.52(13) .
O3 C9 C8 117.69(12) .
C10 C9 C8 119.76(15) .
C24 O8 Ti1 156.57(16) .
C5 C6 C10 121.70(13) .
C5 C6 H6A 119.1 .
C10 C6 H6A 119.1 .
C28 C33 C32 119.71(13) .
C28 C33 H33A 120.1 .
C32 C33 H33A 120.1 .
C29 C28 C33 119.57(13) .
C29 C28 C27 121.42(11) .
C33 C28 C27 118.72(12) .
C37 O13 Ti2 152.75(17) .
C6 C5 C4 119.50(16) .
C6 C5 H5A 120.3 .
C4 C5 H5A 120.3 .
C51 O20 Ti4 129.84(12) .
O9 C11 O4 120.96(11) .
O9 C11 C10 118.28(14) .
O4 C11 C10 120.75(12) .
C40 O16 Ti2 130.79(12) .
C40 O16 Ti4 118.83(11) .
Ti2 O16 Ti4 110.38(8) .
C8 C4 C5 119.95(13) .
C8 C4 C3 118.84(13) .
C5 C4 C3 121.19(16) .
C34 O11 Ti3 153.01(17) .
C18 O7 Ti1 122.70(9) .
C18 O7 Ti5 124.55(10) .
Ti1 O7 Ti5 111.69(7) .
C30 C31 C32 119.43(14) .
C30 C31 C3AA 120.74(13) 10_656
C32 C31 C3AA 119.80(12) 10_656
O5 C27 O6 126.59(13) .
O5 C27 C28 117.45(12) .
O6 C27 C28 115.96(10) .
C31 C32 C33 120.13(13) .
C31 C32 H32A 119.9 .
C33 C32 H32A 119.9 .
C46 O23 Ti4 166.77(16) .
C3 C2 C1 119.55(17) .
C3 C2 H2A 120.2 .
C1 C2 H2A 120.2 .
C43 O21 Ti4 139.2(3) .
O17 C49 O19 121.83(15) .
O17 C49 C60 120.8(2) .
O19 C49 C60 117.19(15) .
O14 C3AA O22 125.93(14) .
O14 C3AA C31 117.92(13) 10_656
O22 C3AA C31 116.14(12) 10_656
C28 C29 C30 120.79(13) .
C28 C29 H29A 119.6 .
C30 C29 H29A 119.6 .
C51 C60 C59 122.30(18) .
C51 C60 C49 122.0(2) .
C59 C60 C49 115.71(17) .
C46 C48 H48A 109.5 .
C46 C48 H48B 109.5 .
H48A C48 H48B 109.5 .
C46 C48 H48C 109.5 .
H48A C48 H48C 109.5 .
H48B C48 H48C 109.5 .
C2 C3 C4 121.46(19) .
C2 C3 H3A 119.3 .
C4 C3 H3A 119.3 .
C7 C1 C2 119.84(16) .
C7 C1 H1A 120.1 .
C2 C1 H1A 120.1 .
C1 C7 C8 121.54(18) .
C1 C7 H7A 119.2 .
C8 C7 H7A 119.2 .
C12 O2 Ti5 153.2(3) .
C58 C59 C60 120.7(2) .
C58 C59 H59A 119.7 .
C60 C59 H59A 119.7 .
C15 O1 Ti5 143.9(2) .
C31 C30 C29 120.35(14) .
C31 C30 H30A 119.8 .
C29 C30 H30A 119.8 .
C59 C58 C57 119.7(3) .
C59 C58 H58A 120.1 .
C57 C58 H58A 120.1 .
C53 C52 C57 121.0(2) .
C53 C52 C51 121.4(3) .
C57 C52 C51 117.55(18) .
C53 C54 C55 115.9(3) .
C53 C54 H54A 122.1 .
C55 C54 H54A 122.1 .
O20 C51 C60 126.08(19) .
O20 C51 C52 116.09(18) .
C60 C51 C52 117.8(2) .
C18 C19 H19A 109.5 .
C18 C19 H19B 109.5 .
H19A C19 H19B 109.5 .
C18 C19 H19C 109.5 .
H19A C19 H19C 109.5 .
H19B C19 H19C 109.5 .
O11 C34 C35 107.5(2) .
O11 C34 C36 105.7(2) .
C35 C34 C36 117.2(2) .
O11 C34 H34A 108.7 .
C35 C34 H34A 108.7 .
C36 C34 H34A 108.7 .
O8 C24 C25 110.0(2) .
O8 C24 C26 110.8(2) .
C25 C24 C26 115.7(2) .
O8 C24 H24A 106.6 .
C25 C24 H24A 106.6 .
C26 C24 H24A 106.6 .
C56 C55 C54 125.4(3) .
C56 C55 H55A 117.3 .
C54 C55 H55A 117.3 .
C55 C56 C57 117.9(4) .
C55 C56 H56A 121.0 .
C57 C56 H56A 121.0 .
C34 C36 H36A 109.5 .
C34 C36 H36B 109.5 .
H36A C36 H36B 109.5 .
C34 C36 H36C 109.5 .
H36A C36 H36C 109.5 .
H36B C36 H36C 109.5 .
C56 C57 C52 116.7(2) .
C56 C57 C58 121.4(3) .
C52 C57 C58 121.9(2) .
C20 C18 O7 116.7(2) .
C20 C18 C19 126.8(3) .
O7 C18 C19 113.1(2) .
C46 C47 H47A 109.5 .
C46 C47 H47B 109.5 .
H47A C47 H47B 109.5 .
C46 C47 H47C 109.5 .
H47A C47 H47C 109.5 .
H47B C47 H47C 109.5 .
C52 C53 C54 123.0(3) .
C52 C53 H53A 118.5 .
C54 C53 H53A 118.5 .
C24 C25 H25A 109.5 .
C24 C25 H25B 109.5 .
H25A C25 H25B 109.5 .
C24 C25 H25C 109.5 .
H25A C25 H25C 109.5 .
H25B C25 H25C 109.5 .
C42 C40 O16 111.7(2) .
C42 C40 C41 125.6(3) .
O16 C40 C41 103.6(2) .
C42 C40 H40A 104.7 .
O16 C40 H40A 104.7 .
C41 C40 H40A 104.7 .
C38 C37 O13 107.44(19) .
C38 C37 C39 118.5(3) .
O13 C37 C39 107.5(2) .
C38 C37 H37A 107.7 .
O13 C37 H37A 107.7 .
C39 C37 H37A 107.7 .
C12 C14 H14A 109.5 .
C12 C14 H14B 109.5 .
H14A C14 H14B 109.5 .
C12 C14 H14C 109.5 .
H14A C14 H14C 109.5 .
H14B C14 H14C 109.5 .
C40 C41 H41A 109.5 .
C40 C41 H41B 109.5 .
H41A C41 H41B 109.5 .
C40 C41 H41C 109.5 .
H41A C41 H41C 109.5 .
H41B C41 H41C 109.5 .
C21 C22 H22A 109.5 .
C21 C22 H22B 109.5 .
H22A C22 H22B 109.5 .
C21 C22 H22C 109.5 .
H22A C22 H22C 109.5 .
H22B C22 H22C 109.5 .
C24 C26 H26A 109.5 .
C24 C26 H26B 109.5 .
H26A C26 H26B 109.5 .
C24 C26 H26C 109.5 .
H26A C26 H26C 109.5 .
H26B C26 H26C 109.5 .
C40 C42 H42A 109.5 .
C40 C42 H42B 109.5 .
H42A C42 H42B 109.5 .
C40 C42 H42C 109.5 .
H42A C42 H42C 109.5 .
H42B C42 H42C 109.5 .
C37 C39 H39A 109.5 .
C37 C39 H39B 109.5 .
H39A C39 H39B 109.5 .
C37 C39 H39C 109.5 .
H39A C39 H39C 109.5 .
H39B C39 H39C 109.5 .
C34 C35 H35A 109.5 .
C34 C35 H35B 109.5 .
H35A C35 H35B 109.5 .
C34 C35 H35C 109.5 .
H35A C35 H35C 109.5 .
H35B C35 H35C 109.5 .
C21 C23 H23A 109.5 .
C21 C23 H23B 109.5 .
H23A C23 H23B 109.5 .
C21 C23 H23C 109.5 .
H23A C23 H23C 109.5 .
H23B C23 H23C 109.5 .
O10 C21 C22 109.1(2) .
O10 C21 C23 107.3(3) .
C22 C21 C23 118.5(3) .
O10 C21 H21A 107.1 .
C22 C21 H21A 107.1 .
C23 C21 H21A 107.1 .
C47 C46 O23 120.4(3) .
C47 C46 C48 123.9(3) .
O23 C46 C48 115.5(3) .
C18 C20 H20A 109.5 .
C18 C20 H20B 109.4 .
H20A C20 H20B 109.5 .
C18 C20 H20C 109.5 .
H20A C20 H20C 109.5 .
H20B C20 H20C 109.5 .
C37 C38 H38A 109.5 .
C37 C38 H38B 109.5 .
H38A C38 H38B 109.5 .
C37 C38 H38C 109.5 .
H38A C38 H38C 109.5 .
H38B C38 H38C 109.5 .
C13 C12 O2 129.7(6) .
C13 C12 C14 112.5(6) .
O2 C12 C14 117.4(4) .
C17 C15 C16 123.9(4) .
C17 C15 O1 113.0(4) .
C16 C15 O1 119.6(4) .
C15 C16 H16A 109.5 .
C15 C16 H16B 109.5 .
H16A C16 H16B 109.5 .
C15 C16 H16C 109.5 .
H16A C16 H16C 109.5 .
H16B C16 H16C 109.5 .
O21 C43 C44 101.0(4) .
O21 C43 C45 94.5(5) .
C44 C43 C45 105.8(4) .
O21 C43 H43A 117.4 .
C44 C43 H43A 117.4 .
C45 C43 H43A 117.4 .
C43 C45 H45A 109.5 .
C43 C45 H45B 109.5 .
H45A C45 H45B 109.5 .
C43 C45 H45C 109.5 .
H45A C45 H45C 109.5 .
H45B C45 H45C 109.5 .
C43 C44 H44A 109.5 .
C43 C44 H44B 109.5 .
H44A C44 H44B 109.5 .
C43 C44 H44C 109.5 .
H44A C44 H44C 109.5 .
H44B C44 H44C 109.5 .
C15 C17 H17A 109.5 .
C15 C17 H17B 109.5 .
H17A C17 H17B 109.5 .
C15 C17 H17C 109.5 .
H17A C17 H17C 109.5 .
H17B C17 H17C 109.5 .
C12 C13 H13A 109.5 .
C12 C13 H13B 109.5 .
H13A C13 H13B 109.5 .
C12 C13 H13C 109.5 .
H13A C13 H13C 109.5 .
H13B C13 H13C 109.5 .

loop_
_geom_bond_atom_site_label_1
_geom_bond_atom_site_label_2
_geom_bond_distance
_geom_bond_site_symmetry_2
Ti1 O8 1.7550(10) .
Ti1 O12 1.8573(12) .
Ti1 O10 1.9287(12) .
Ti1 O7 2.0215(13) .
Ti1 O6 2.0260(10) .
Ti1 O4 2.2270(9) .
Ti1 Ti3 3.0571(5) .
Ti1 Ti5 3.3542(4) .
Ti2 O13 1.7409(12) .
Ti2 O15 1.8875(9) .
Ti2 O12 1.9260(12) .
Ti2 O16 1.9715(13) .
Ti2 O14 2.0860(10) .
Ti2 O19 2.1950(12) .
Ti2 Ti3 2.9311(5) .
Ti2 Ti4 3.3019(4) .
Ti3 O11 1.7638(12) .
Ti3 O15 1.8094(14) .
Ti3 O17 2.0206(10) .
Ti3 O10 2.0436(15) .
Ti3 O9 2.0488(9) .
Ti3 O12 2.1181(9) .
Ti4 O23 1.7666(13) .
Ti4 O21 1.7732(18) .
Ti4 O20 1.9316(19) .
Ti4 O16 2.0496(14) .
Ti4 O22 2.1078(12) .
Ti4 O19 2.1143(15) .
Ti5 O2 1.7680(17) .
Ti5 O1 1.7944(18) .
Ti5 O3 1.9229(14) .
Ti5 O7 2.0318(11) .
Ti5 O4 2.1166(11) .
Ti5 O5 2.1682(11) .
O6 C27 1.2673(16) .
O4 C11 1.2860(19) .
O9 C11 1.2689(16) .
O14 C3AA 1.2503(16) .
O3 C9 1.325(2) .
O17 C49 1.205(2) .
O10 C21 1.451(4) .
O22 C3AA 1.2610(18) .
C10 C9 1.3849(18) .
C10 C6 1.416(2) .
C10 C11 1.4592(18) .
O19 C49 1.317(3) .
O5 C27 1.2449(15) .
C8 C4 1.384(2) .
C8 C9 1.4141(19) .
C8 C7 1.4346(19) .
O8 C24 1.420(2) .
C6 C5 1.358(2) .
C6 H6A 0.9300 .
C33 C28 1.3681(17) .
C33 C32 1.399(2) .
C33 H33A 0.9300 .
C28 C29 1.366(2) .
C28 C27 1.512(2) .
O13 C37 1.452(2) .
C5 C4 1.412(2) .
C5 H5A 0.9300 .
O20 C51 1.282(3) .
O16 C40 1.476(4) .
C4 C3 1.428(2) .
O11 C34 1.433(3) .
O7 C18 1.452(3) .
C31 C30 1.3575(19) .
C31 C32 1.381(2) .
C31 C3AA 1.512(2) 10_656
C32 H32A 0.9300 .
O23 C46 1.347(3) .
C2 C3 1.361(2) .
C2 C1 1.419(3) .
C2 H2A 0.9300 .
O21 C43 1.481(4) .
C49 C60 1.472(2) .
C3AA C31 1.511(2) 10_656
C29 C30 1.385(2) .
C29 H29A 0.9300 .
C60 C51 1.409(3) .
C60 C59 1.425(4) .
C48 C46 1.425(4) .
C48 H48A 0.9600 .
C48 H48B 0.9600 .
C48 H48C 0.9600 .
C3 H3A 0.9300 .
C1 C7 1.351(2) .
C1 H1A 0.9300 .
C7 H7A 0.9300 .
O2 C12 1.314(4) .
C59 C58 1.385(3) .
C59 H59A 0.9300 .
O1 C15 1.416(4) .
C30 H30A 0.9300 .
C58 C57 1.416(3) .
C58 H58A 0.9300 .
C52 C53 1.321(3) .
C52 C57 1.448(4) .
C52 C51 1.487(3) .
C54 C53 1.396(4) .
C54 C55 1.354(6) .
C54 H54A 0.9300 .
C19 C18 1.463(3) .
C19 H19A 0.9600 .
C19 H19B 0.9600 .
C19 H19C 0.9600 .
C34 C35 1.545(5) .
C34 C36 1.594(4) .
C34 H34A 0.9800 .
C24 C25 1.411(4) .
C24 C26 1.478(5) .
C24 H24A 0.9800 .
C55 C56 1.380(5) .
C55 H55A 0.9300 .
C56 C57 1.411(3) .
C56 H56A 0.9300 .
C36 H36A 0.9600 .
C36 H36B 0.9600 .
C36 H36C 0.9600 .
C18 C20 1.301(4) .
C47 C46 1.283(5) .
C47 H47A 0.9600 .
C47 H47B 0.9600 .
C47 H47C 0.9600 .
C53 H53A 0.9300 .
C25 H25A 0.9600 .
C25 H25B 0.9600 .
C25 H25C 0.9600 .
C40 C42 1.403(4) .
C40 C41 1.564(4) .
C40 H40A 0.9800 .
C37 C38 1.437(4) .
C37 C39 1.513(4) .
C37 H37A 0.9800 .
C14 C12 1.480(6) .
C14 H14A 0.9600 .
C14 H14B 0.9600 .
C14 H14C 0.9600 .
C41 H41A 0.9600 .
C41 H41B 0.9600 .
C41 H41C 0.9600 .
C22 C21 1.560(4) .
C22 H22A 0.9600 .
C22 H22B 0.9600 .
C22 H22C 0.9600 .
C26 H26A 0.9600 .
C26 H26B 0.9600 .
C26 H26C 0.9600 .
C42 H42A 0.9600 .
C42 H42B 0.9600 .
C42 H42C 0.9600 .
C39 H39A 0.9600 .
C39 H39B 0.9600 .
C39 H39C 0.9600 .
C35 H35A 0.9600 .
C35 H35B 0.9600 .
C35 H35C 0.9600 .
C23 C21 1.547(5) .
C23 H23A 0.9600 .
C23 H23B 0.9600 .
C23 H23C 0.9600 .
C21 H21A 0.9800 .
C20 H20A 0.9600 .
C20 H20B 0.9600 .
C20 H20C 0.9600 .
C38 H38A 0.9600 .
C38 H38B 0.9600 .
C38 H38C 0.9600 .
C12 C13 1.227(9) .
C15 C17 1.418(7) .
C15 C16 1.354(7) .
C16 H16A 0.9600 .
C16 H16B 0.9600 .
C16 H16C 0.9600 .
C43 C44 1.866(10) .
C43 C45 1.744(11) .
C43 H43A 0.9800 .
C45 H45A 0.9600 .
C45 H45B 0.9600 .
C45 H45C 0.9600 .
C44 H44A 0.9600 .
C44 H44B 0.9600 .
C44 H44C 0.9600 .
C17 H17A 0.9600 .
C17 H17B 0.9600 .
C17 H17C 0.9600 .
C13 H13A 0.9600 .
C13 H13B 0.9600 .
C13 H13C 0.9600 .

loop_
_platon_squeeze_void_nr
_platon_squeeze_void_average_x
_platon_squeeze_void_average_y
_platon_squeeze_void_average_z
_platon_squeeze_void_volume
_platon_squeeze_void_count_electrons
_platon_squeeze_void_content
1 0.000 0.000 0.000 201 12 ' '
2 0.000 0.000 0.260 57 2 ' '
3 0.000 0.000 0.500 190 6 ' '
4 0.000 0.000 0.740 57 2 ' '
5 0.020 0.330 0.535 24 3 ' '
6 0.003 0.357 0.202 24 2 ' '
7 0.010 0.386 0.731 16 0 ' '
8 -0.010 0.614 0.269 16 0 ' '
9 -0.003 0.643 0.798 24 2 ' '
10 -0.020 0.670 0.465 24 3 ' '
11 0.019 0.433 0.530 19 0 ' '
12 0.023 0.687 0.131 24 3 ' '
13 0.043 0.323 0.064 16 0 ' '
14 0.053 0.709 0.602 15 0 ' '
15 0.048 0.888 0.905 26 1 ' '
16 0.080 0.314 0.863 18 0 ' '
17 0.111 0.159 0.905 26 1 ' '
18 0.100 0.747 0.804 19 0 ' '
19 0.159 0.048 0.095 26 1 ' '
20 0.176 0.619 0.572 26 1 ' '
21 0.223 0.509 0.761 27 1 ' '
22 0.333 0.667 0.167 185 6 ' '
23 0.233 0.920 0.863 18 0 ' '
24 0.253 0.353 0.804 19 0 ' '
25 0.334 0.667 0.667 200 12 ' '
26 0.281 0.957 0.064 16 0 ' '
27 0.333 0.667 0.927 56 2 ' '
28 0.285 0.778 0.762 26 1 ' '
29 0.313 0.337 0.131 24 3 ' '
30 0.291 0.343 0.602 15 0 ' '
31 0.333 0.667 0.407 56 2 ' '
32 0.314 0.233 0.137 18 0 ' '
33 0.323 0.281 0.936 16 0 ' '
34 0.310 0.980 0.535 24 3 ' '
35 0.330 0.310 0.465 24 3 ' '
36 0.337 0.023 0.869 24 3 ' '
37 0.343 0.053 0.398 15 0 ' '
38 0.353 0.997 0.202 24 2 ' '
39 0.353 0.100 0.196 19 0 ' '
40 0.357 0.353 0.798 24 2 ' '
41 0.376 0.990 0.731 16 0 ' '
42 0.386 0.376 0.269 16 0 ' '
43 0.381 0.555 0.571 26 1 ' '
44 0.414 0.981 0.530 19 0 ' '
45 0.445 0.826 0.571 26 1 ' '
46 0.433 0.414 0.470 19 0 ' '
47 0.493 0.715 0.762 27 1 ' '
48 0.509 0.286 0.239 27 1 ' '
49 0.557 0.176 0.428 27 1 ' '
50 0.667 0.333 0.833 185 6 ' '
51 0.567 0.586 0.530 19 0 ' '
52 0.586 0.019 0.470 19 0 ' '
53 0.667 0.334 0.333 200 12 ' '
54 0.614 0.624 0.731 16 0 ' '
55 0.667 0.333 0.593 56 2 ' '
56 0.619 0.445 0.429 26 1 ' '
57 0.624 0.010 0.269 16 0 ' '
58 0.667 0.333 0.073 55 2 ' '
59 0.646 1.003 0.798 24 3 ' '
60 0.643 0.647 0.202 24 3 ' '
61 0.647 0.900 0.804 19 0 ' '
62 0.657 0.947 0.602 15 0 ' '
63 0.663 0.976 0.131 24 3 ' '
64 0.670 0.690 0.535 24 3 ' '
65 0.676 0.719 0.064 16 0 ' '
66 0.687 0.663 0.869 24 3 ' '
67 0.686 0.766 0.863 18 0 ' '
68 0.690 0.020 0.465 24 3 ' '
69 0.709 0.657 0.398 15 0 ' '
70 0.719 0.043 0.936 16 0 ' '
71 0.715 0.222 0.238 26 1 ' '
72 0.747 0.647 0.196 19 0 ' '
73 0.778 0.493 0.238 27 1 ' '
74 0.766 0.080 0.137 18 0 ' '
75 0.826 0.381 0.429 26 1 ' '
76 0.841 0.952 0.905 25 1 ' '
77 0.888 0.840 0.095 25 1 ' '
78 0.900 0.253 0.196 19 0 ' '
79 0.920 0.686 0.137 18 0 ' '
80 0.947 0.291 0.398 15 0 ' '
81 0.952 0.111 0.095 26 1 ' '
82 0.957 0.676 0.936 16 0 ' '
83 0.976 0.313 0.869 24 3 ' '
84 0.980 0.567 0.470 19 0 ' '
